data_4342845
loop_
_publ_author_name
'Tang, Yun-Zhi'
'Xiong, Jian-Bo'
'Gao, Ji-Xing'
'Tan, Yu-Hui'
'Xu, Qing'
'Wen, He-Rui'

_publ_section_title
;
 Spontaneous resolution, asymmetric catalysis, and fluorescence properties
 of \d- and \l-[cu(tzmp)]N enantiomers from in situ [2 + 3] cycloaddition
 synthesis.
;
_journal_issue 11
_journal_name_full 'Inorganic chemistry'
_journal_page_first 5462
_journal_page_last 5466
_journal_paper_doi 10.1021/acs.inorgchem.5b00478
_journal_volume 54
_journal_year 2015
_chemical_formula_sum 'C7 H6 Cu N5'
_chemical_formula_weight 223.71
_chemical_name_systematic
; 
 ? 
;
_space_group_IT_number 4
_symmetry_cell_setting monoclinic
_symmetry_space_group_name_Hall 'P 2yb'
_symmetry_space_group_name_H-M 'P 1 21 1'
_atom_sites_solution_hydrogens geom
_atom_sites_solution_primary direct
_atom_sites_solution_secondary difmap
_audit_creation_method SHELXL-97
_cell_angle_alpha 90.00
_cell_angle_beta 115.150(3)
_cell_angle_gamma 90.00
_cell_formula_units_Z 2
_cell_length_a 8.3819(11)
_cell_length_b 5.7198(7)
_cell_length_c 9.3376(12)
_cell_measurement_temperature 298(2)
_cell_volume 405.23(9)
_computing_structure_refinement 'SHELXL-97 (Sheldrick, 1997)'
_computing_structure_solution 'SHELXS-97 (Sheldrick, 1990)'
_diffrn_ambient_temperature 298(2)
_diffrn_measured_fraction_theta_full 0.996
_diffrn_measured_fraction_theta_max 0.996
_diffrn_radiation_monochromator graphite
_diffrn_radiation_source 'fine-focus sealed tube'
_diffrn_radiation_type MoK\a
_diffrn_radiation_wavelength 0.71073
_diffrn_reflns_av_R_equivalents 0.0170
_diffrn_reflns_av_sigmaI/netI 0.0237
_diffrn_reflns_limit_h_max 10
_diffrn_reflns_limit_h_min -11
_diffrn_reflns_limit_k_max 7
_diffrn_reflns_limit_k_min -7
_diffrn_reflns_limit_l_max 12
_diffrn_reflns_limit_l_min -12
_diffrn_reflns_number 5626
_diffrn_reflns_theta_full 28.46
_diffrn_reflns_theta_max 28.46
_diffrn_reflns_theta_min 4.30
_exptl_absorpt_coefficient_mu 2.647
_exptl_absorpt_correction_T_max 0.6768
_exptl_absorpt_correction_T_min 0.6196
_exptl_absorpt_correction_type multi-scan
_exptl_absorpt_process_details sadabs
_exptl_crystal_colour yellow
_exptl_crystal_density_diffrn 1.833
_exptl_crystal_density_method 'not measured'
_exptl_crystal_description parallelpied
_exptl_crystal_F_000 224
_exptl_crystal_size_max 0.20
_exptl_crystal_size_mid 0.18
_exptl_crystal_size_min 0.16
_refine_diff_density_max 0.737
_refine_diff_density_min -0.205
_refine_diff_density_rms 0.057
_refine_ls_abs_structure_details 'Flack H D (1983), Acta Cryst. A39, 876-881'
_refine_ls_abs_structure_Flack 0.034(16)
_refine_ls_extinction_method none
_refine_ls_goodness_of_fit_ref 1.007
_refine_ls_hydrogen_treatment mixed
_refine_ls_matrix_type full
_refine_ls_number_parameters 118
_refine_ls_number_reflns 2030
_refine_ls_number_restraints 1
_refine_ls_restrained_S_all 1.006
_refine_ls_R_factor_all 0.0248
_refine_ls_R_factor_gt 0.0224
_refine_ls_shift/su_max 0.001
_refine_ls_shift/su_mean 0.000
_refine_ls_structure_factor_coef Fsqd
_refine_ls_weighting_details 'calc w=1/[\s^2^(Fo^2^)+(0.0408P)^2^+0.0000P] where P=(Fo^2^+2Fc^2^)/3'
_refine_ls_weighting_scheme calc
_refine_ls_wR_factor_gt 0.0579
_refine_ls_wR_factor_ref 0.0591
_reflns_number_gt 1903
_reflns_number_total 2030
_reflns_threshold_expression >2sigma(I)
_cod_data_source_file ic5b00478_si_002.cif
_cod_data_source_block global
_cod_depositor_comments 'Adding full bibliography for 4342844--4342845.cif.'
_cod_original_sg_symbol_H-M P21
_cod_database_code 4342845

loop_
_symmetry_equiv_pos_as_xyz
'x, y, z'
'-x, y+1/2, -z'

loop_
_atom_site_label
_atom_site_type_symbol
_atom_site_fract_x
_atom_site_fract_y
_atom_site_fract_z
_atom_site_U_iso_or_equiv
_atom_site_adp_type
_atom_site_occupancy
_atom_site_symmetry_multiplicity
_atom_site_calc_flag
_atom_site_refinement_flags
N5 N 0.0684(3) 0.1960(3) -0.2886(3) 0.0224(4) Uani 1 1 d .
C7 C 0.1376(3) 0.2812(5) -0.1414(3) 0.0222(5) Uani 1 1 d .
N2 N 0.1328(3) 0.5136(4) -0.1416(3) 0.0285(5) Uani 1 1 d .
N4 N 0.02058(17) 0.3858(5) -0.38330(14) 0.0233(2) Uani 1 1 d .
N3 N 0.0606(3) 0.5737(4) -0.2950(3) 0.0260(5) Uani 1 1 d .
C6 C 0.2086(3) 0.1324(4) 0.0045(2) 0.0294(4) Uani 1 1 d .
H6A H 0.2694 -0.0016 -0.0124 0.035 Uiso 1 1 calc R
H6B H 0.1117 0.0751 0.0256 0.035 Uiso 1 1 calc R
C3 C 0.2724(3) 0.4114(7) 0.2296(2) 0.0392(6) Uani 1 1 d .
H3 H 0.1527 0.4159 0.2053 0.047 Uiso 1 1 calc R
C4 C 0.3333(3) 0.2688(4) 0.1445(2) 0.0274(4) Uani 1 1 d .
C2 C 0.3899(3) 0.5480(6) 0.3512(3) 0.0480(7) Uani 1 1 d .
H2 H 0.3507 0.6457 0.4092 0.058 Uiso 1 1 calc R
C1 C 0.5669(3) 0.5357(5) 0.3843(3) 0.0433(6) Uani 1 1 d .
H1 H 0.6453 0.6313 0.4635 0.052 Uiso 1 1 calc R
N1 N 0.62974(19) 0.3939(6) 0.30861(18) 0.0334(3) Uani 1 1 d .
C5 C 0.5134(3) 0.2620(4) 0.1912(2) 0.0297(4) Uani 1 1 d .
H5 H 0.5568 0.1604 0.1385 0.036 Uiso 1 1 calc R
Cu1 Cu 0.90701(3) 0.38503(10) 0.37623(2) 0.02968(8) Uani 1 1 d .

loop_
_atom_site_aniso_label
_atom_site_aniso_U_11
_atom_site_aniso_U_22
_atom_site_aniso_U_33
_atom_site_aniso_U_23
_atom_site_aniso_U_13
_atom_site_aniso_U_12
N5 0.0282(11) 0.0160(10) 0.0177(10) 0.0027(9) 0.0045(9) -0.0002(9)
C7 0.0223(11) 0.0220(11) 0.0176(12) 0.0023(10) 0.0039(10) -0.0021(9)
N2 0.0443(13) 0.0172(9) 0.0211(11) 0.0007(9) 0.0111(10) -0.0004(9)
N4 0.0302(6) 0.0160(5) 0.0183(6) 0.0023(12) 0.0051(5) -0.0010(13)
N3 0.0363(12) 0.0180(11) 0.0204(10) 0.0008(9) 0.0088(9) -0.0015(9)
C6 0.0329(10) 0.0261(10) 0.0209(9) 0.0032(8) 0.0034(8) -0.0053(8)
C3 0.0322(9) 0.0505(19) 0.0300(9) -0.0043(13) 0.0086(7) 0.0080(13)
C4 0.0314(10) 0.0268(10) 0.0182(8) 0.0049(7) 0.0048(8) -0.0013(8)
C2 0.0489(15) 0.0553(18) 0.0379(12) -0.0141(12) 0.0164(12) 0.0100(12)
C1 0.0424(13) 0.0434(13) 0.0315(11) -0.0148(10) 0.0036(9) -0.0022(10)
N1 0.0306(7) 0.0327(8) 0.0297(7) -0.0041(13) 0.0059(6) -0.0046(13)
C5 0.0301(10) 0.0319(11) 0.0252(9) -0.0041(8) 0.0099(8) -0.0010(9)
Cu1 0.04046(13) 0.01737(11) 0.02212(11) -0.00013(15) 0.00454(8) -0.00097(16)

loop_
_atom_type_symbol
_atom_type_description
_atom_type_scat_dispersion_real
_atom_type_scat_dispersion_imag
_atom_type_scat_source
C C 0.0033 0.0016 'International Tables Vol C Tables 4.2.6.8 and 6.1.1.4'
H H 0.0000 0.0000 'International Tables Vol C Tables 4.2.6.8 and 6.1.1.4'
N N 0.0061 0.0033 'International Tables Vol C Tables 4.2.6.8 and 6.1.1.4'
Cu Cu 0.3201 1.2651 'International Tables Vol C Tables 4.2.6.8 and 6.1.1.4'

loop_
_geom_angle_atom_site_label_1
_geom_angle_atom_site_label_2
_geom_angle_atom_site_label_3
_geom_angle
_geom_angle_site_symmetry_1
_geom_angle_site_symmetry_3
C7 N5 N4 105.0(2) . .
C7 N5 Cu1 131.96(17) . 2_645
N4 N5 Cu1 119.96(18) . 2_645
N2 C7 N5 111.3(3) . .
N2 C7 C6 124.7(3) . .
N5 C7 C6 124.0(2) . .
C7 N2 N3 104.9(3) . .
N3 N4 N5 108.83(11) . .
N3 N4 Cu1 124.9(2) . 1_454
N5 N4 Cu1 126.3(2) . 1_454
N4 N3 N2 109.9(2) . .
N4 N3 Cu1 122.19(18) . 2_655
N2 N3 Cu1 124.12(17) . 2_655
C7 C6 C4 110.92(19) . .
C4 C3 C2 119.83(18) . .
C3 C4 C5 117.16(19) . .
C3 C4 C6 121.20(19) . .
C5 C4 C6 121.61(19) . .
C1 C2 C3 118.4(2) . .
N1 C1 C2 123.0(2) . .
C1 N1 C5 117.60(17) . .
C1 N1 Cu1 119.16(16) . .
C5 N1 Cu1 123.24(17) . .
N1 C5 C4 123.86(19) . .
N3 Cu1 N5 125.55(5) 2_645 2_655
N3 Cu1 N4 110.21(10) 2_645 1_656
N5 Cu1 N4 111.60(10) 2_655 1_656
N3 Cu1 N1 102.45(11) 2_645 .
N5 Cu1 N1 98.40(10) 2_655 .
N4 Cu1 N1 105.46(5) 1_656 .

loop_
_geom_bond_atom_site_label_1
_geom_bond_atom_site_label_2
_geom_bond_distance
_geom_bond_site_symmetry_2
N5 C7 1.336(3) .
N5 N4 1.349(4) .
N5 Cu1 2.005(2) 2_645
C7 N2 1.330(2) .
C7 C6 1.499(3) .
N2 N3 1.341(3) .
N4 N3 1.309(4) .
N4 Cu1 2.0325(12) 1_454
N3 Cu1 1.999(2) 2_655
C6 C4 1.499(3) .
C3 C4 1.379(3) .
C3 C2 1.386(4) .
C4 C5 1.383(3) .
C2 C1 1.382(4) .
C1 N1 1.324(3) .
N1 C5 1.346(3) .
N1 Cu1 2.1343(15) .
Cu1 N3 1.999(2) 2_645
Cu1 N5 2.005(2) 2_655
Cu1 N4 2.0325(12) 1_656
